data_2014932
loop_
_publ_author_name
'Dale, Sophie H.'
'Elsegood, Mark R. J.'
'Gilby, Liam M.'
'Holmes, Kathryn E.'
'Kelly, Paul F.'

_publ_section_title
;1\l^4^,4\l^4^,8\l^4^,11\l^4^-Tetrathiacyclotetradecane-1,4,7,10-tetraylidenetetraaminium
 tetrakis(2,4,6-trimethylbenzenesulfonate)
;
_journal_issue 6
_journal_name_full 'Acta Crystallographica Section C'
_journal_page_first o411
_journal_page_last o413
_journal_paper_doi 10.1107/S010827010501437X
_journal_volume 61
_journal_year 2005
_chemical_formula_iupac 'C10 H28 N4 S4 4+ , 4C9 H11 O3 S -'
_chemical_formula_moiety 'C10 H28 N4 S4 4+ , 4C9 H11 O3 S -'
_chemical_formula_sum 'C46 H72 N4 O12 S8'
_chemical_formula_weight 1129.56
_chemical_name_systematic
;
1\l^4^,4\l^4^,8\l^4^,11\l^4^-Tetrathiacyclotetradecane-1,4,7,10-
tetraylidenetetraaminium tetrakis(2,4,6-trimethylbenzenesulfonate)
;
_space_group_IT_number 2
_symmetry_cell_setting triclinic
_symmetry_space_group_name_Hall '-P 1'
_symmetry_space_group_name_H-M 'P -1'
_atom_sites_solution_hydrogens 'Geom except NH coords refined with restraints'
_atom_sites_solution_primary direct
_atom_sites_solution_secondary difmap
_audit_creation_method SHELXL97
_cell_angle_alpha 98.540(4)
_cell_angle_beta 104.135(4)
_cell_angle_gamma 99.119(4)
_cell_formula_units_Z 1
_cell_length_a 8.750(2)
_cell_length_b 11.566(3)
_cell_length_c 14.383(4)
_cell_measurement_reflns_used 1398
_cell_measurement_temperature 150(2)
_cell_measurement_theta_max 26.65
_cell_measurement_theta_min 2.45
_cell_volume 1366.8(6)
_computing_cell_refinement 'SAINT (Bruker, 2001)'
_computing_data_collection 'SMART (Bruker, 2001)'
_computing_data_reduction SAINT
_computing_molecular_graphics SHELXTL
_computing_publication_material 'SHELXTL and local programs'
_computing_structure_refinement SHELXTL
_computing_structure_solution 'SHELXTL (Sheldrick, 2000)'
_diffrn_ambient_temperature 150(2)
_diffrn_measured_fraction_theta_full 0.987
_diffrn_measured_fraction_theta_max 0.987
_diffrn_measurement_device_type 'Bruker SMART 1000 CCD'
_diffrn_measurement_method '\w rotation with narrow frames'
_diffrn_radiation_monochromator graphite
_diffrn_radiation_source 'sealed tube'
_diffrn_radiation_type MoK\a
_diffrn_radiation_wavelength 0.71073
_diffrn_reflns_av_R_equivalents 0.0752
_diffrn_reflns_av_sigmaI/netI 0.1574
_diffrn_reflns_limit_h_max 10
_diffrn_reflns_limit_h_min -10
_diffrn_reflns_limit_k_max 14
_diffrn_reflns_limit_k_min -13
_diffrn_reflns_limit_l_max 17
_diffrn_reflns_limit_l_min -17
_diffrn_reflns_number 10556
_diffrn_reflns_theta_full 26.00
_diffrn_reflns_theta_max 26.00
_diffrn_reflns_theta_min 1.82
_diffrn_standards_decay_% 0
_diffrn_standards_number 0
_exptl_absorpt_coefficient_mu 0.388
_exptl_absorpt_correction_T_max 0.996
_exptl_absorpt_correction_T_min 0.945
_exptl_absorpt_correction_type multi-scan
_exptl_absorpt_process_details '(SADABS; Sheldrick, 2003)'
_exptl_crystal_colour colourless
_exptl_crystal_density_diffrn 1.372
_exptl_crystal_density_method 'not measured'
_exptl_crystal_description Needle
_exptl_crystal_F_000 600
_exptl_crystal_size_max 0.09
_exptl_crystal_size_mid 0.02
_exptl_crystal_size_min 0.01
_refine_diff_density_max 0.564
_refine_diff_density_min -0.562
_refine_ls_extinction_coef 0.016(3)
_refine_ls_extinction_expression Fc^*^=kFc[1+0.001xFc^2^\l^3^/sin(2\q)]^-1/4^
_refine_ls_extinction_method 'SHELXTL (Sheldrick, 2000)'
_refine_ls_goodness_of_fit_ref 1.006
_refine_ls_hydrogen_treatment mixed
_refine_ls_matrix_type full
_refine_ls_number_parameters 424
_refine_ls_number_reflns 5312
_refine_ls_number_restraints 226
_refine_ls_restrained_S_all 1.040
_refine_ls_R_factor_all 0.1941
_refine_ls_R_factor_gt 0.0770
_refine_ls_shift/su_max 0.000
_refine_ls_shift/su_mean 0.000
_refine_ls_structure_factor_coef Fsqd
_refine_ls_weighting_details 'calc w = 1/[\s^2^(Fo^2^)+(0.0916P)^2^+1.6284P] where P=(Fo^2^+2Fc^2^)/3'
_refine_ls_weighting_scheme calc
_refine_ls_wR_factor_gt 0.1739
_refine_ls_wR_factor_ref 0.2325
_reflns_number_gt 2257
_reflns_number_total 5312
_reflns_threshold_expression I>2\s(I)
_cod_data_source_file sq1209.cif
_cod_data_source_block I
_cod_depositor_comments
;
The following automatic conversions were performed:
'_geom_bond_publ_flag' value 'Y' changed to 'y' according to
'/home/saulius/struct/CIF-dictionaries/cif_core.dic' dictionary named
'cif_core.dic' version 2.4.1 from 2010-06-29 (9 times).

Automatic conversion script
Id: cif_fix_enum 1527 2010-12-29 10:47:43Z saulius 

The following automatic conversions were performed:

'_geom_bond_publ_flag' value 'Y' changed to 'y' according to
/home/saulius/struct/CIF-dictionaries/cif_core.dic dictionary named
'cif_core.dic' version 2.4.1 from 2010-06-29 (9 times).

Automatic conversion script
Id: cif_fix_values 1715 2011-07-08 13:25:40Z adriana 
;
_cod_database_code 2014932

loop_
_symmetry_equiv_pos_as_xyz
'x, y, z'
'-x, -y, -z'

loop_
_atom_site_label
_atom_site_fract_x
_atom_site_fract_y
_atom_site_fract_z
_atom_site_U_iso_or_equiv
_atom_site_adp_type
_atom_site_calc_flag
_atom_site_refinement_flags
_atom_site_occupancy
_atom_site_disorder_assembly
_atom_site_disorder_group
_atom_site_type_symbol
C1 0.7133(10) 0.0279(6) 0.3117(6) 0.057(2) Uani d D 1 . . C
H1C 0.7337 0.0346 0.2478 0.069 Uiso calc PR 0.595(7) A 1 H
H1D 0.8179 0.0322 0.3594 0.069 Uiso calc PR 0.595(7) A 1 H
H1E 0.8136 0.0599 0.2958 0.069 Uiso d PR 0.405(7) A 2 H
H1F 0.6373 -0.0210 0.2507 0.069 Uiso d PR 0.405(7) A 2 H
C2 0.6388(8) 0.1342(6) 0.3456(4) 0.048(2) Uani d D 1 . . C
H2E 0.5200 0.1094 0.3252 0.058 Uiso calc R 1 . . H
H2F 0.6685 0.2009 0.3134 0.058 Uiso calc R 1 . . H
S1 0.7055(2) 0.18456(17) 0.47483(14) 0.0435(5) Uani d D 1 A . S
N1 0.8901(7) 0.2658(6) 0.4919(5) 0.0516(17) Uani d D 1 . . N
H1A 0.947(8) 0.275(6) 0.554(2) 0.062 Uiso d D 1 . . H
H1B 0.881(9) 0.334(4) 0.471(5) 0.062 Uiso d D 1 . . H
C3 0.5712(8) 0.2795(6) 0.4981(5) 0.049(2) Uani d D 1 . . C
H3A 0.6210 0.3636 0.5015 0.059 Uiso calc PR 0.595(7) A 1 H
H3B 0.4701 0.2578 0.4444 0.059 Uiso calc PR 0.595(7) A 1 H
H3C 0.6210 0.3325 0.5628 0.059 Uiso d PR 0.405(7) A 2 H
H3D 0.5583 0.3306 0.4484 0.059 Uiso d PR 0.405(7) A 2 H
S2 0.4231(3) 0.11895(18) 0.58369(15) 0.0527(6) Uani d D 1 . . S
N2 0.2396(10) 0.1364(11) 0.5195(7) 0.054(3) Uani d PD 0.595(7) A 1 N
H2A 0.180(12) 0.062(4) 0.506(10) 0.065 Uiso d PD 0.595(7) A 1 H
H2B 0.184(11) 0.193(6) 0.532(9) 0.065 Uiso d PD 0.595(7) A 1 H
C4 0.5343(14) 0.2650(6) 0.5966(7) 0.048(4) Uani d PD 0.595(7) A 1 C
H4A 0.4715 0.3245 0.6146 0.057 Uiso calc PR 0.595(7) A 1 H
H4B 0.6361 0.2786 0.6490 0.057 Uiso calc PR 0.595(7) A 1 H
C5 0.3976(14) 0.0945(9) 0.6982(5) 0.042(3) Uani d PD 0.595(7) . 1 C
H5A 0.5040 0.0976 0.7436 0.050 Uiso calc PR 0.595(7) A 1 H
H5B 0.3503 0.1589 0.7264 0.050 Uiso calc PR 0.595(7) A 1 H
N2X 0.5212(16) 0.2155(12) 0.6912(8) 0.049(5) Uani d PD 0.405(7) A 2 N
H2C 0.620(9) 0.218(13) 0.730(11) 0.059 Uiso d PD 0.405(7) A 2 H
H2D 0.493(17) 0.288(7) 0.699(12) 0.059 Uiso d PD 0.405(7) A 2 H
C4X 0.4028(13) 0.2138(12) 0.4974(10) 0.041(5) Uani d PD 0.405(7) A 2 C
H4C 0.3463 0.1661 0.4313 0.050 Uiso calc PR 0.405(7) A 2 H
H4D 0.3381 0.2727 0.5140 0.050 Uiso calc PR 0.405(7) A 2 H
C5X 0.2472(11) 0.0551(14) 0.6128(11) 0.049(5) Uani d PD 0.405(7) . 2 C
H5C 0.1994 0.1195 0.6405 0.059 Uiso calc PR 0.405(7) A 2 H
H5D 0.1673 0.0081 0.5524 0.059 Uiso calc PR 0.405(7) A 2 H
C6 -0.0061(8) -0.0571(6) 0.1903(5) 0.0319(16) Uani d . 1 B . C
C7 -0.1353(8) -0.1522(6) 0.1302(5) 0.0362(17) Uani d . 1 . . C
C8 -0.2400(8) -0.1258(6) 0.0485(5) 0.0391(18) Uani d . 1 . . C
H8 -0.3232 -0.1885 0.0072 0.047 Uiso calc R 1 . . H
C9 -0.2286(8) -0.0152(6) 0.0252(5) 0.0370(17) Uani d . 1 . . C
C10 -0.1067(8) 0.0772(7) 0.0859(5) 0.0417(18) Uani d . 1 . . C
H10 -0.0979 0.1549 0.0712 0.050 Uiso calc R 1 . . H
C11 0.0027(8) 0.0578(6) 0.1681(5) 0.0390(17) Uani d . 1 . . C
C12 -0.1674(9) -0.2770(6) 0.1504(6) 0.0466(19) Uani d . 1 . . C
H12A -0.2693 -0.3224 0.1052 0.070 Uiso calc R 1 . . H
H12B -0.1739 -0.2728 0.2179 0.070 Uiso calc R 1 . . H
H12C -0.0797 -0.3167 0.1413 0.070 Uiso calc R 1 . . H
C13 -0.3466(9) 0.0080(7) -0.0648(5) 0.051(2) Uani d . 1 . . C
H13A -0.2895 0.0249 -0.1135 0.076 Uiso calc R 1 . . H
H13B -0.3927 0.0766 -0.0455 0.076 Uiso calc R 1 . . H
H13C -0.4330 -0.0627 -0.0929 0.076 Uiso calc R 1 . . H
C14 0.1262(9) 0.1682(7) 0.2307(7) 0.061(2) Uani d . 1 . . C
H14A 0.1189 0.1780 0.2983 0.092 Uiso calc R 1 . . H
H14B 0.1039 0.2392 0.2045 0.092 Uiso calc R 1 . . H
H14C 0.2348 0.1580 0.2294 0.092 Uiso calc R 1 . . H
S3 0.1282(2) -0.08465(16) 0.29527(12) 0.0377(5) Uani d DU 1 . . S
O1 0.1551(16) -0.2038(6) 0.2688(10) 0.052(2) Uani d PDU 0.72(3) B 1 O
O2 0.0467(13) -0.0767(16) 0.3716(6) 0.046(2) Uani d PDU 0.72(3) B 1 O
O3 0.2758(9) 0.0034(9) 0.3207(10) 0.047(2) Uani d PDU 0.72(3) B 1 O
O1X 0.120(4) -0.2100(7) 0.292(2) 0.044(4) Uani d PDU 0.28(3) B 2 O
O2X 0.080(4) -0.028(3) 0.3762(14) 0.047(3) Uani d PDU 0.28(3) B 2 O
O3X 0.2844(18) -0.023(3) 0.295(2) 0.043(3) Uani d PDU 0.28(3) B 2 O
C15 0.7477(10) 0.4595(6) 0.2276(6) 0.0464(19) Uani d . 1 A . C
C16 0.9016(9) 0.4532(6) 0.2148(5) 0.0435(19) Uani d . 1 . . C
C17 0.9139(9) 0.4111(6) 0.1211(6) 0.0468(19) Uani d . 1 . . C
H17 1.0172 0.4058 0.1127 0.056 Uiso calc R 1 . . H
C18 0.7806(10) 0.3767(6) 0.0397(6) 0.0464(19) Uani d . 1 . . C
C19 0.6291(9) 0.3873(6) 0.0536(5) 0.0439(19) Uani d . 1 . . C
H19 0.5371 0.3661 -0.0014 0.053 Uiso calc R 1 . . H
C20 0.6099(9) 0.4274(6) 0.1449(5) 0.0420(18) Uani d . 1 . . C
C21 1.0584(10) 0.4939(8) 0.2960(7) 0.068(3) Uani d . 1 . . C
H21A 1.1460 0.4675 0.2728 0.102 Uiso calc R 1 . . H
H21B 1.0478 0.4591 0.3528 0.102 Uiso calc R 1 . . H
H21C 1.0825 0.5812 0.3146 0.102 Uiso calc R 1 . . H
C22 0.7969(11) 0.3339(8) -0.0612(6) 0.060(2) Uani d . 1 . . C
H22A 0.8307 0.4029 -0.0890 0.091 Uiso calc R 1 . . H
H22B 0.6931 0.2875 -0.1033 0.091 Uiso calc R 1 . . H
H22C 0.8777 0.2836 -0.0568 0.091 Uiso calc R 1 . . H
C23 0.4402(10) 0.4354(8) 0.1492(6) 0.062(2) Uani d . 1 . . C
H23A 0.3669 0.4121 0.0831 0.093 Uiso calc R 1 . . H
H23B 0.4380 0.5175 0.1771 0.093 Uiso calc R 1 . . H
H23C 0.4062 0.3816 0.1903 0.093 Uiso calc R 1 . . H
S4 0.7326(3) 0.52036(18) 0.34695(14) 0.0540(6) Uani d DU 1 . . S
O4 0.7774(13) 0.6468(4) 0.3568(10) 0.043(2) Uani d PDU 0.595(7) A 1 O
O5 0.8581(11) 0.4817(9) 0.4147(7) 0.070(2) Uani d PDU 0.595(7) A 1 O
O6 0.5787(8) 0.4714(11) 0.3578(8) 0.076(3) Uani d PDU 0.595(7) A 1 O
O4X 0.8243(16) 0.6401(6) 0.3776(15) 0.035(3) Uani d PDU 0.405(7) A 2 O
O5X 0.768(2) 0.4351(11) 0.4073(10) 0.069(3) Uani d PDU 0.405(7) A 2 O
O6X 0.5648(8) 0.5275(13) 0.3348(11) 0.064(3) Uani d PDU 0.405(7) A 2 O

loop_
_atom_site_aniso_label
_atom_site_aniso_U_11
_atom_site_aniso_U_22
_atom_site_aniso_U_33
_atom_site_aniso_U_12
_atom_site_aniso_U_13
_atom_site_aniso_U_23
C1 0.062(6) 0.063(6) 0.062(5) 0.014(5) 0.043(5) 0.014(5)
C2 0.039(5) 0.051(5) 0.052(5) 0.010(4) 0.013(4) 0.003(4)
S1 0.0431(11) 0.0472(12) 0.0471(12) 0.0170(9) 0.0185(9) 0.0119(9)
N1 0.038(4) 0.072(5) 0.044(4) 0.016(4) 0.008(3) 0.011(4)
C3 0.050(5) 0.053(5) 0.052(5) 0.023(4) 0.020(4) 0.013(4)
S2 0.0716(15) 0.0505(13) 0.0543(13) 0.0298(11) 0.0390(11) 0.0118(10)
N2 0.038(7) 0.073(8) 0.039(6) 0.032(6) -0.012(5) -0.011(6)
C4 0.053(8) 0.055(9) 0.039(8) 0.025(7) 0.013(6) 0.004(6)
C5 0.050(8) 0.057(8) 0.026(6) 0.025(7) 0.018(6) 0.007(6)
N2X 0.045(10) 0.055(11) 0.048(10) 0.029(8) 0.009(8) 0.002(8)
C4X 0.042(11) 0.042(11) 0.043(11) 0.024(9) 0.009(9) 0.003(9)
C5X 0.039(11) 0.050(12) 0.044(12) 0.007(9) 0.001(9) -0.013(10)
C6 0.030(4) 0.041(4) 0.026(4) 0.009(3) 0.012(3) 0.003(3)
C7 0.037(4) 0.038(4) 0.036(4) 0.015(3) 0.012(3) 0.005(3)
C8 0.028(4) 0.047(5) 0.038(4) 0.003(3) 0.005(3) 0.009(4)
C9 0.035(4) 0.043(4) 0.035(4) 0.012(3) 0.010(3) 0.013(3)
C10 0.040(4) 0.043(4) 0.043(4) 0.015(4) 0.008(4) 0.013(4)
C11 0.037(4) 0.036(4) 0.044(4) 0.015(3) 0.005(3) 0.012(3)
C12 0.039(4) 0.048(5) 0.046(5) 0.008(4) -0.001(4) 0.014(4)
C13 0.041(5) 0.067(6) 0.044(5) 0.014(4) 0.003(4) 0.021(4)
C14 0.051(5) 0.041(5) 0.076(6) 0.009(4) -0.007(4) 0.005(4)
S3 0.0355(10) 0.0448(11) 0.0309(10) 0.0156(8) 0.0035(8) 0.0030(8)
O1 0.056(5) 0.050(3) 0.044(5) 0.028(3) -0.004(3) 0.004(3)
O2 0.041(4) 0.069(6) 0.026(3) 0.012(4) 0.005(3) 0.008(4)
O3 0.033(3) 0.061(4) 0.041(5) 0.011(3) 0.005(3) -0.001(4)
O1X 0.051(7) 0.048(3) 0.032(7) 0.016(4) -0.001(6) 0.014(5)
O2X 0.040(6) 0.067(7) 0.031(5) 0.017(6) 0.005(5) 0.000(6)
O3X 0.035(5) 0.054(6) 0.036(7) 0.010(5) 0.004(5) 0.000(6)
C15 0.059(5) 0.034(4) 0.046(5) -0.001(4) 0.020(4) 0.007(4)
C16 0.045(5) 0.033(4) 0.046(5) 0.000(3) 0.006(4) 0.003(4)
C17 0.041(5) 0.040(4) 0.060(5) 0.009(4) 0.014(4) 0.012(4)
C18 0.058(5) 0.036(4) 0.046(5) 0.008(4) 0.019(4) 0.005(4)
C19 0.046(5) 0.041(4) 0.040(4) -0.001(4) 0.013(4) 0.000(4)
C20 0.046(5) 0.034(4) 0.047(5) 0.006(3) 0.017(4) 0.007(3)
C21 0.049(5) 0.064(6) 0.074(6) -0.008(4) -0.007(5) 0.020(5)
C22 0.084(7) 0.060(5) 0.044(5) 0.019(5) 0.029(5) 0.006(4)
C23 0.052(5) 0.077(6) 0.063(6) 0.016(5) 0.026(4) 0.013(5)
S4 0.0747(15) 0.0468(11) 0.0377(11) 0.0019(10) 0.0192(10) 0.0043(9)
O4 0.053(6) 0.043(2) 0.041(6) 0.016(3) 0.023(4) 0.006(3)
O5 0.110(5) 0.051(5) 0.050(4) 0.018(4) 0.019(4) 0.019(4)
O6 0.094(3) 0.087(6) 0.041(5) -0.024(4) 0.031(4) 0.016(5)
O4X 0.037(5) 0.032(3) 0.042(7) 0.023(3) 0.007(5) 0.012(4)
O5X 0.113(7) 0.039(5) 0.056(5) -0.009(5) 0.038(6) 0.017(4)
O6X 0.067(3) 0.081(7) 0.039(6) -0.020(4) 0.030(5) 0.005(5)

loop_
_atom_type_symbol
_atom_type_description
_atom_type_scat_dispersion_real
_atom_type_scat_dispersion_imag
_atom_type_scat_source
C C 0.0033 0.0016 'International Tables Vol C Tables 4.2.6.8 and 6.1.1.4'
H H 0.0000 0.0000 'International Tables Vol C Tables 4.2.6.8 and 6.1.1.4'
N N 0.0061 0.0033 'International Tables Vol C Tables 4.2.6.8 and 6.1.1.4'
O O 0.0106 0.0060 'International Tables Vol C Tables 4.2.6.8 and 6.1.1.4'
S S 0.1246 0.1234 'International Tables Vol C Tables 4.2.6.8 and 6.1.1.4'

loop_
_geom_angle_atom_site_label_1
_geom_angle_atom_site_label_2
_geom_angle_atom_site_label_3
_geom_angle_site_symmetry_1
_geom_angle_site_symmetry_3
_geom_angle
C5 C1 C2 2_656 . 112.3(7)
C2 C1 C5X . 2_656 115.3(8)
C5 C1 H1C 2_656 . 109.1
C2 C1 H1C . . 109.1
C5X C1 H1C 2_656 . 135.2
C5 C1 H1D 2_656 . 109.1
C2 C1 H1D . . 109.1
C5X C1 H1D 2_656 . 52.7
H1C C1 H1D . . 107.9
C5 C1 H1E 2_656 . 138.7
C2 C1 H1E . . 108.5
C5X C1 H1E 2_656 . 108.5
H1C C1 H1E . . 49.6
H1D C1 H1E . . 61.2
C5 C1 H1F 2_656 . 53.8
C2 C1 H1F . . 108.1
C5X C1 H1F 2_656 . 108.6
H1C C1 H1F . . 60.0
H1D C1 H1F . . 142.7
H1E C1 H1F . . 107.5
C1 C2 S1 . . 112.0(5)
C1 C2 H2E . . 109.2
S1 C2 H2E . . 109.2
C1 C2 H2F . . 109.2
S1 C2 H2F . . 109.2
H2E C2 H2F . . 107.9
N1 S1 C2 . . 102.8(4)
N1 S1 C3 . . 110.3(4)
C2 S1 C3 . . 103.4(3)
S1 N1 H1A . . 110(5)
S1 N1 H1B . . 109(5)
H1A N1 H1B . . 115(6)
C4X C3 S1 . . 115.0(7)
C4 C3 S1 . . 109.0(6)
C4X C3 H3A . . 134.7
C4 C3 H3A . . 109.9
S1 C3 H3A . . 109.9
C4X C3 H3B . . 50.6
C4 C3 H3B . . 109.9
S1 C3 H3B . . 109.9
H3A C3 H3B . . 108.3
C4X C3 H3C . . 108.3
C4 C3 H3C . . 52.6
S1 C3 H3C . . 108.5
H3A C3 H3C . . 60.7
H3B C3 H3C . . 141.5
C4X C3 H3D . . 108.6
C4 C3 H3D . . 141.6
S1 C3 H3D . . 108.6
H3A C3 H3D . . 48.9
H3B C3 H3D . . 62.9
H3C C3 H3D . . 107.6
N2X S2 C5X . . 100.2(8)
N2 S2 C4 . . 99.1(6)
N2X S2 C4X . . 103.1(8)
C5X S2 C4X . . 117.8(6)
N2 S2 C5 . . 104.9(6)
C4 S2 C5 . . 110.0(5)
S2 N2 H2A . . 102(8)
S2 N2 H2B . . 129(8)
H2A N2 H2B . . 113(7)
C3 C4 S2 . . 109.0(5)
C3 C4 H4A . . 109.9
S2 C4 H4A . . 109.9
C3 C4 H4B . . 109.9
S2 C4 H4B . . 109.9
H4A C4 H4B . . 108.3
C1 C5 S2 2_656 . 111.6(6)
C1 C5 H5A 2_656 . 109.3
S2 C5 H5A . . 109.3
C1 C5 H5B 2_656 . 109.3
S2 C5 H5B . . 109.3
H5A C5 H5B . . 108.0
S2 N2X H2C . . 128(10)
S2 N2X H2D . . 116(10)
H2C N2X H2D . . 111(7)
C3 C4X S2 . . 109.4(6)
C3 C4X H4C . . 109.8
S2 C4X H4C . . 109.8
C3 C4X H4D . . 109.8
S2 C4X H4D . . 109.8
H4C C4X H4D . . 108.2
C1 C5X S2 2_656 . 110.9(6)
C1 C5X H5C 2_656 . 109.5
S2 C5X H5C . . 109.5
C1 C5X H5D 2_656 . 109.5
S2 C5X H5D . . 109.5
H5C C5X H5D . . 108.0
C11 C6 C7 . . 118.8(6)
C11 C6 S3 . . 121.6(5)
C7 C6 S3 . . 119.5(5)
C8 C7 C6 . . 117.5(6)
C8 C7 C12 . . 118.1(6)
C6 C7 C12 . . 124.4(6)
C9 C8 C7 . . 123.7(7)
C9 C8 H8 . . 118.1
C7 C8 H8 . . 118.1
C8 C9 C10 . . 118.2(6)
C8 C9 C13 . . 121.3(7)
C10 C9 C13 . . 120.5(6)
C9 C10 C11 . . 121.5(7)
C9 C10 H10 . . 119.3
C11 C10 H10 . . 119.3
C10 C11 C6 . . 120.2(7)
C10 C11 C14 . . 116.0(6)
C6 C11 C14 . . 123.8(6)
C7 C12 H12A . . 109.5
C7 C12 H12B . . 109.5
H12A C12 H12B . . 109.5
C7 C12 H12C . . 109.5
H12A C12 H12C . . 109.5
H12B C12 H12C . . 109.5
C9 C13 H13A . . 109.5
C9 C13 H13B . . 109.5
H13A C13 H13B . . 109.5
C9 C13 H13C . . 109.5
H13A C13 H13C . . 109.5
H13B C13 H13C . . 109.5
C11 C14 H14A . . 109.5
C11 C14 H14B . . 109.5
H14A C14 H14B . . 109.5
C11 C14 H14C . . 109.5
H14A C14 H14C . . 109.5
H14B C14 H14C . . 109.5
O1X S3 O3X . . 112.3(10)
O1X S3 O2X . . 112.6(9)
O3X S3 O2X . . 110.4(9)
O3 S3 O1 . . 111.5(5)
O3 S3 O2 . . 112.0(4)
O1 S3 O2 . . 111.6(5)
O1X S3 C6 . . 111.7(13)
O3X S3 C6 . . 104.8(13)
O2X S3 C6 . . 104.3(11)
O3 S3 C6 . . 108.8(5)
O1 S3 C6 . . 106.4(5)
O2 S3 C6 . . 106.2(5)
C16 C15 C20 . . 119.7(7)
C16 C15 S4 . . 118.9(6)
C20 C15 S4 . . 121.2(6)
C17 C16 C15 . . 118.8(7)
C17 C16 C21 . . 116.7(7)
C15 C16 C21 . . 124.4(7)
C18 C17 C16 . . 122.4(7)
C18 C17 H17 . . 118.8
C16 C17 H17 . . 118.8
C17 C18 C19 . . 117.8(7)
C17 C18 C22 . . 121.6(7)
C19 C18 C22 . . 120.6(7)
C20 C19 C18 . . 122.1(7)
C20 C19 H19 . . 118.9
C18 C19 H19 . . 118.9
C19 C20 C15 . . 119.1(7)
C19 C20 C23 . . 116.6(7)
C15 C20 C23 . . 124.3(7)
C16 C21 H21A . . 109.5
C16 C21 H21B . . 109.5
H21A C21 H21B . . 109.5
C16 C21 H21C . . 109.5
H21A C21 H21C . . 109.5
H21B C21 H21C . . 109.5
C18 C22 H22A . . 109.5
C18 C22 H22B . . 109.5
H22A C22 H22B . . 109.5
C18 C22 H22C . . 109.5
H22A C22 H22C . . 109.5
H22B C22 H22C . . 109.5
C20 C23 H23A . . 109.5
C20 C23 H23B . . 109.5
H23A C23 H23B . . 109.5
C20 C23 H23C . . 109.5
H23A C23 H23C . . 109.5
H23B C23 H23C . . 109.5
O4 S4 O6 . . 118.6(7)
O5X S4 O4X . . 119.0(8)
O5X S4 O6X . . 107.9(7)
O4X S4 O6X . . 106.9(7)
O4 S4 O5 . . 108.1(6)
O6 S4 O5 . . 109.6(6)
O5X S4 C15 . . 107.1(7)
O4 S4 C15 . . 104.9(6)
O6 S4 C15 . . 110.1(5)
O4X S4 C15 . . 109.1(10)
O6X S4 C15 . . 106.1(7)
O5 S4 C15 . . 104.7(5)

loop_
_geom_bond_atom_site_label_1
_geom_bond_atom_site_label_2
_geom_bond_site_symmetry_2
_geom_bond_distance
_geom_bond_publ_flag
C1 C5 2_656 1.550(8) y
C1 C2 . 1.551(7) y
C1 C5X 2_656 1.566(9) ?
C1 H1C . 0.9900 ?
C1 H1D . 0.9900 ?
C1 H1E . 0.9900 ?
C1 H1F . 0.9900 ?
C2 H2E . 0.9900 ?
C2 H2F . 0.9900 ?
C3 C4X . 1.544(9) ?
C3 C4 . 1.554(9) y
C3 H3A . 0.9900 ?
C3 H3B . 0.9900 ?
C3 H3C . 0.9900 ?
C3 H3D . 0.9900 ?
C4 H4A . 0.9900 ?
C4 H4B . 0.9900 ?
C5 H5A . 0.9900 ?
C5 H5B . 0.9900 ?
S1 N1 . 1.676(6) y
S1 C2 . 1.782(5) y
S1 C3 . 1.786(5) y
N1 H1A . 0.89(2) ?
N1 H1B . 0.90(2) ?
S2 N2 . 1.705(6) y
S2 N2X . 1.706(7) ?
S2 C5X . 1.770(6) ?
S2 C4 . 1.770(6) y
S2 C4X . 1.771(6) ?
S2 C5 . 1.772(5) y
N2 H2A . 0.90(2) ?
N2 H2B . 0.89(2) ?
N2X H2C . 0.903(15) ?
N2X H2D . 0.91(2) ?
C4X H4C . 0.9900 ?
C4X H4D . 0.9900 ?
C5X H5C . 0.9900 ?
C5X H5D . 0.9900 ?
C6 C11 . 1.406(9) ?
C6 C7 . 1.443(9) ?
C6 S3 . 1.777(7) ?
C7 C8 . 1.409(9) ?
C7 C12 . 1.510(10) ?
C8 C9 . 1.364(9) ?
C8 H8 . 0.9500 ?
C9 C10 . 1.396(9) ?
C9 C13 . 1.534(9) ?
C10 C11 . 1.400(9) ?
C10 H10 . 0.9500 ?
C11 C14 . 1.535(10) ?
C12 H12A . 0.9800 ?
C12 H12B . 0.9800 ?
C12 H12C . 0.9800 ?
C13 H13A . 0.9800 ?
C13 H13B . 0.9800 ?
C13 H13C . 0.9800 ?
C14 H14A . 0.9800 ?
C14 H14B . 0.9800 ?
C14 H14C . 0.9800 ?
S3 O1X . 1.434(4) ?
S3 O3X . 1.437(4) ?
S3 O2X . 1.439(4) ?
S3 O3 . 1.442(4) ?
S3 O1 . 1.445(4) ?
S3 O2 . 1.448(4) ?
C15 C16 . 1.414(10) ?
C15 C20 . 1.425(10) ?
C15 S4 . 1.801(8) ?
C16 C17 . 1.399(10) ?
C16 C21 . 1.523(10) ?
C17 C18 . 1.392(10) ?
C17 H17 . 0.9500 ?
C18 C19 . 1.410(10) ?
C18 C22 . 1.511(10) ?
C19 C20 . 1.385(10) ?
C19 H19 . 0.9500 ?
C20 C23 . 1.518(10) ?
C21 H21A . 0.9800 ?
C21 H21B . 0.9800 ?
C21 H21C . 0.9800 ?
C22 H22A . 0.9800 ?
C22 H22B . 0.9800 ?
C22 H22C . 0.9800 ?
C23 H23A . 0.9800 ?
C23 H23B . 0.9800 ?
C23 H23C . 0.9800 ?
S4 O5X . 1.429(4) ?
S4 O4 . 1.429(4) ?
S4 O6 . 1.430(4) ?
S4 O4X . 1.431(4) ?
S4 O6X . 1.453(5) ?
S4 O5 . 1.455(4) ?

loop_
_geom_hbond_atom_site_label_D
_geom_hbond_atom_site_label_H
_geom_hbond_atom_site_label_A
_geom_hbond_site_symmetry_A
_geom_hbond_distance_DH
_geom_hbond_distance_HA
_geom_hbond_distance_DA
_geom_hbond_angle_DHA
N1 H1A O4 2_766 0.89(2) 2.40(6) 3.090(12) 135(6)
N1 H1A O4X 2_766 0.89(2) 2.02(6) 2.683(12) 130(6)
N1 H1B O5 . 0.90(2) 2.01(2) 2.905(11) 177(7)
N1 H1B O5X . 0.90(2) 1.85(4) 2.681(9) 154(7)
N2 H2A O2 . 0.90(2) 2.25(10) 2.969(19) 136(12)
N2 H2B O4 2_666 0.89(2) 2.19(8) 2.897(15) 136(10)
N2X H2C O1X 2_656 0.903(15) 2.39(13) 3.10(4) 136(15)

loop_
_geom_torsion_atom_site_label_1
_geom_torsion_atom_site_label_2
_geom_torsion_atom_site_label_3
_geom_torsion_atom_site_label_4
_geom_torsion_site_symmetry_1
_geom_torsion_site_symmetry_4
_geom_torsion
C5 C1 C2 S1 2_656 . 94.3(7)
C5X C1 C2 S1 2_656 . 30.1(9)
C1 C2 S1 N1 . . 78.3(6)
C1 C2 S1 C3 . . -166.9(5)
N1 S1 C3 C4X . . -172.7(6)
C2 S1 C3 C4X . . 78.0(7)
N1 S1 C3 C4 . . -107.1(6)
C2 S1 C3 C4 . . 143.6(5)
S1 C3 C4 S2 . . -66.8(8)
N2 S2 C4 C3 . . -76.6(8)
C5 S2 C4 C3 . . 173.8(7)
N2 S2 C5 C1 . 2_656 68.8(8)
C4 S2 C5 C1 . 2_656 174.5(7)
S1 C3 C4X S2 . . 56.7(11)
N2X S2 C4X C3 . . 59.5(11)
C5X S2 C4X C3 . . 168.6(9)
N2X S2 C5X C1 . 2_656 -70.4(11)
C4X S2 C5X C1 . 2_656 178.8(9)
C11 C6 C7 C8 . . 3.9(9)
S3 C6 C7 C8 . . 179.2(5)
C11 C6 C7 C12 . . -174.8(6)
S3 C6 C7 C12 . . 0.5(9)
C6 C7 C8 C9 . . -2.1(10)
C12 C7 C8 C9 . . 176.7(6)
C7 C8 C9 C10 . . -0.2(10)
C7 C8 C9 C13 . . -179.8(7)
C8 C9 C10 C11 . . 0.7(10)
C13 C9 C10 C11 . . -179.7(7)
C9 C10 C11 C6 . . 1.2(11)
C9 C10 C11 C14 . . -177.6(7)
C7 C6 C11 C10 . . -3.6(10)
S3 C6 C11 C10 . . -178.8(5)
C7 C6 C11 C14 . . 175.2(7)
S3 C6 C11 C14 . . 0.0(10)
C11 C6 S3 O1X . . -167.6(16)
C7 C6 S3 O1X . . 17.3(16)
C11 C6 S3 O3X . . -45.6(15)
C7 C6 S3 O3X . . 139.2(15)
C11 C6 S3 O2X . . 70.5(17)
C7 C6 S3 O2X . . -104.7(17)
C11 C6 S3 O3 . . -26.4(9)
C7 C6 S3 O3 . . 158.4(8)
C11 C6 S3 O1 . . -146.7(9)
C7 C6 S3 O1 . . 38.1(9)
C11 C6 S3 O2 . . 94.4(9)
C7 C6 S3 O2 . . -80.8(9)
C20 C15 C16 C17 . . -2.4(10)
S4 C15 C16 C17 . . -177.1(6)
C20 C15 C16 C21 . . 175.2(7)
S4 C15 C16 C21 . . 0.6(10)
C15 C16 C17 C18 . . 1.0(11)
C21 C16 C17 C18 . . -176.8(7)
C16 C17 C18 C19 . . 1.0(11)
C16 C17 C18 C22 . . 178.7(7)
C17 C18 C19 C20 . . -1.6(11)
C22 C18 C19 C20 . . -179.3(7)
C18 C19 C20 C15 . . 0.1(11)
C18 C19 C20 C23 . . 179.5(7)
C16 C15 C20 C19 . . 1.9(11)
S4 C15 C20 C19 . . 176.4(5)
C16 C15 C20 C23 . . -177.4(7)
S4 C15 C20 C23 . . -2.9(10)
C16 C15 S4 O5X . . -71.2(9)
C20 C15 S4 O5X . . 114.2(9)
C16 C15 S4 O4 . . 78.1(7)
C20 C15 S4 O4 . . -96.4(7)
C16 C15 S4 O6 . . -153.3(7)
C20 C15 S4 O6 . . 32.2(9)
C16 C15 S4 O4X . . 58.8(8)
C20 C15 S4 O4X . . -115.7(8)
C16 C15 S4 O6X . . 173.7(8)
C20 C15 S4 O6X . . -0.8(9)
C16 C15 S4 O5 . . -35.5(8)
C20 C15 S4 O5 . . 149.9(7)
